data_4315437
loop_
_publ_author_name
'M. Sircoglou'
'S. Bontemps'
'M. Mercy'
'K. Miqueu'
'S. Ladeira'
'N. Saffon'
'L. Maron'
'G. Bouhadir'
'D. Bourissou'

_publ_section_title
;
 Copper(I) Complexes derived from Mono- and Diphosphino-Boranes:
 Cu\\rightarrowB Interactions Supported by Arene Coordination
;
_journal_name_full 'Inorganic Chemistry'
_journal_page_first 3983
_journal_page_last 3990
_journal_paper_doi 10.1021/ic901896z
_journal_volume 49
_journal_year 2010
_chemical_formula_sum 'C42 H33 B Cl Cu P2'
_chemical_formula_weight 709.42
_chemical_name_systematic
; 
 ? 
;
_space_group_IT_number 2
_symmetry_cell_setting triclinic
_symmetry_space_group_name_Hall '-P 1'
_symmetry_space_group_name_H-M 'P -1'
_atom_sites_solution_hydrogens geom
_atom_sites_solution_primary direct
_atom_sites_solution_secondary difmap
_audit_creation_method SHELXL-97
_cell_angle_alpha 85.921(2)
_cell_angle_beta 85.875(2)
_cell_angle_gamma 69.778(2)
_cell_formula_units_Z 2
_cell_length_a 9.4188(9)
_cell_length_b 9.5832(9)
_cell_length_c 20.334(2)
_cell_measurement_reflns_used 1454
_cell_measurement_temperature 173(2)
_cell_measurement_theta_max 21.16
_cell_measurement_theta_min 2.27
_cell_volume 1715.7(3)
_computing_cell_refinement 'Bruker SMART'
_computing_data_collection 'Bruker SMART'
_computing_data_reduction 'Bruker SAINT'
_computing_molecular_graphics 'Bruker SHELXTL'
_computing_publication_material 'Bruker SHELXTL'
_computing_structure_refinement 'SHELXL-97 (Sheldrick, 1997)'
_computing_structure_solution 'SHELXS-97 (Sheldrick, 1990)'
_diffrn_ambient_temperature 173(2)
_diffrn_measured_fraction_theta_full 0.978
_diffrn_measured_fraction_theta_max 0.978
_diffrn_measurement_device_type 'CCD area detector'
_diffrn_measurement_method 'phi and omega scans'
_diffrn_radiation_monochromator graphite
_diffrn_radiation_source 'fine-focus sealed tube'
_diffrn_radiation_type MoK\a
_diffrn_radiation_wavelength 0.71073
_diffrn_reflns_av_R_equivalents 0.0835
_diffrn_reflns_av_sigmaI/netI 0.1429
_diffrn_reflns_limit_h_max 10
_diffrn_reflns_limit_h_min -10
_diffrn_reflns_limit_k_max 10
_diffrn_reflns_limit_k_min -10
_diffrn_reflns_limit_l_max 23
_diffrn_reflns_limit_l_min -23
_diffrn_reflns_number 11130
_diffrn_reflns_theta_full 23.87
_diffrn_reflns_theta_max 23.87
_diffrn_reflns_theta_min 5.13
_exptl_absorpt_coefficient_mu 0.838
_exptl_absorpt_correction_type none
_exptl_crystal_colour yellow
_exptl_crystal_density_diffrn 1.373
_exptl_crystal_density_method 'not measured'
_exptl_crystal_description block
_exptl_crystal_F_000 732
_exptl_crystal_size_max 0.10
_exptl_crystal_size_mid 0.05
_exptl_crystal_size_min 0.05
_refine_diff_density_max 0.577
_refine_diff_density_min -0.488
_refine_diff_density_rms 0.070
_refine_ls_extinction_method none
_refine_ls_goodness_of_fit_ref 0.789
_refine_ls_hydrogen_treatment constr
_refine_ls_matrix_type full
_refine_ls_number_parameters 424
_refine_ls_number_reflns 5194
_refine_ls_number_restraints 0
_refine_ls_restrained_S_all 0.789
_refine_ls_R_factor_all 0.0860
_refine_ls_R_factor_gt 0.0440
_refine_ls_shift/su_max 0.000
_refine_ls_shift/su_mean 0.000
_refine_ls_structure_factor_coef Fsqd
_refine_ls_weighting_details 'calc w=1/[\s^2^(Fo^2^)+(0.0000P)^2^+0.0000P] where P=(Fo^2^+2Fc^2^)/3'
_refine_ls_weighting_scheme calc
_refine_ls_wR_factor_gt 0.0700
_refine_ls_wR_factor_ref 0.0795
_reflns_number_gt 3229
_reflns_number_total 5194
_reflns_threshold_expression >2sigma(I)
_cod_data_source_file ic901896z_si_004.cif
_cod_data_source_block 7
_cod_depositor_comments
;
The following automatic conversions were performed:

'_symmetry_cell_setting' value 'Triclinic' changed to 'triclinic'
according to the built-in table from CIF Core dictionary named
'cif_core.dic' version 2.4.1 from 2010-06-29.

Automatic conversion script
Id: cif_fix_values 1646 2011-03-28 12:23:43Z adriana 
;
_cod_database_code 4315437

loop_
_symmetry_equiv_pos_as_xyz
'x, y, z'
'-x, -y, -z'

loop_
_atom_site_label
_atom_site_type_symbol
_atom_site_fract_x
_atom_site_fract_y
_atom_site_fract_z
_atom_site_U_iso_or_equiv
_atom_site_adp_type
_atom_site_occupancy
_atom_site_symmetry_multiplicity
_atom_site_calc_flag
_atom_site_refinement_flags
_atom_site_disorder_assembly
_atom_site_disorder_group
Cu1 Cu 0.10330(6) 0.81828(6) 0.24624(2) 0.01895(15) Uani 1 1 d . . .
Cl1 Cl 0.28725(12) 0.91541(12) 0.24459(5) 0.0277(3) Uani 1 1 d . . .
P1 P 0.12536(12) 0.70244(12) 0.15217(5) 0.0187(3) Uani 1 1 d . . .
P2 P 0.08418(12) 0.71354(12) 0.34723(5) 0.0188(3) Uani 1 1 d . . .
B1 B -0.1559(5) 0.8351(5) 0.2431(2) 0.0216(12) Uani 1 1 d . . .
C1 C -0.1414(4) 0.9966(4) 0.23444(19) 0.0191(10) Uani 1 1 d . . .
C2 C -0.1479(4) 1.0806(4) 0.2892(2) 0.0230(11) Uani 1 1 d . . .
H2 H -0.1579 1.0389 0.3324 0.028 Uiso 1 1 calc R . .
C3 C -0.1402(5) 1.2230(5) 0.2818(2) 0.0305(12) Uani 1 1 d . . .
H3 H -0.1447 1.2772 0.3197 0.037 Uiso 1 1 calc R . .
C4 C -0.1259(5) 1.2865(5) 0.2193(2) 0.0300(12) Uani 1 1 d . . .
H4 H -0.1193 1.3834 0.2142 0.036 Uiso 1 1 calc R . .
C5 C -0.1215(5) 1.2077(5) 0.1647(2) 0.0271(11) Uani 1 1 d . . .
H5 H -0.1121 1.2504 0.1217 0.033 Uiso 1 1 calc R . .
C6 C -0.1305(4) 1.0663(4) 0.17228(19) 0.0221(10) Uani 1 1 d . . .
H6 H -0.1294 1.0147 0.1339 0.027 Uiso 1 1 calc R . .
C7 C -0.0597(4) 0.7112(4) 0.12918(19) 0.0182(10) Uani 1 1 d . . .
C8 C -0.1768(5) 0.7612(4) 0.17816(19) 0.0200(10) Uani 1 1 d . . .
C9 C -0.3193(5) 0.7592(4) 0.1639(2) 0.0258(11) Uani 1 1 d . . .
H9 H -0.4010 0.7918 0.1959 0.031 Uiso 1 1 calc R . .
C10 C -0.3447(5) 0.7110(5) 0.1047(2) 0.0311(12) Uani 1 1 d . . .
H10 H -0.4423 0.7093 0.0970 0.037 Uiso 1 1 calc R . .
C11 C -0.2281(5) 0.6652(5) 0.0567(2) 0.0285(11) Uani 1 1 d . . .
H11 H -0.2462 0.6340 0.0157 0.034 Uiso 1 1 calc R . .
C12 C -0.0861(5) 0.6651(4) 0.0688(2) 0.0264(11) Uani 1 1 d . . .
H12 H -0.0059 0.6339 0.0360 0.032 Uiso 1 1 calc R . .
C13 C 0.2181(4) 0.7648(5) 0.07951(18) 0.0191(10) Uani 1 1 d . . .
C14 C 0.2139(5) 0.9114(5) 0.0751(2) 0.0278(11) Uani 1 1 d . . .
H14 H 0.1616 0.9770 0.1087 0.033 Uiso 1 1 calc R . .
C15 C 0.2858(5) 0.9619(5) 0.0218(2) 0.0368(13) Uani 1 1 d . . .
H15 H 0.2827 1.0623 0.0190 0.044 Uiso 1 1 calc R . .
C16 C 0.3613(5) 0.8688(5) -0.0270(2) 0.0331(12) Uani 1 1 d . . .
H16 H 0.4093 0.9050 -0.0636 0.040 Uiso 1 1 calc R . .
C17 C 0.3680(5) 0.7225(5) -0.02320(19) 0.0319(12) Uani 1 1 d . . .
H17 H 0.4207 0.6578 -0.0570 0.038 Uiso 1 1 calc R . .
C18 C 0.2975(5) 0.6704(5) 0.03018(19) 0.0285(11) Uani 1 1 d . . .
H18 H 0.3034 0.5692 0.0332 0.034 Uiso 1 1 calc R . .
C19 C 0.2393(5) 0.5051(4) 0.16141(18) 0.0198(10) Uani 1 1 d . . .
C20 C 0.1911(5) 0.3916(5) 0.1451(2) 0.0292(11) Uani 1 1 d . . .
H20 H 0.0945 0.4150 0.1274 0.035 Uiso 1 1 calc R . .
C21 C 0.2828(6) 0.2435(5) 0.1544(2) 0.0340(12) Uani 1 1 d . . .
H21 H 0.2494 0.1659 0.1430 0.041 Uiso 1 1 calc R . .
C22 C 0.4211(6) 0.2104(5) 0.1801(2) 0.0358(13) Uani 1 1 d . . .
H22 H 0.4836 0.1094 0.1869 0.043 Uiso 1 1 calc R . .
C23 C 0.4715(5) 0.3230(5) 0.19633(19) 0.0301(12) Uani 1 1 d . . .
H23 H 0.5689 0.2989 0.2134 0.036 Uiso 1 1 calc R . .
C24 C 0.3796(5) 0.4706(5) 0.18763(19) 0.0244(11) Uani 1 1 d . . .
H24 H 0.4128 0.5479 0.1996 0.029 Uiso 1 1 calc R . .
C25 C -0.1117(4) 0.7293(4) 0.36648(19) 0.0179(10) Uani 1 1 d . . .
C26 C -0.2094(5) 0.7839(4) 0.31432(19) 0.0198(10) Uani 1 1 d . . .
C27 C -0.3621(5) 0.7997(5) 0.3285(2) 0.0280(11) Uani 1 1 d . . .
H27 H -0.4322 0.8362 0.2947 0.034 Uiso 1 1 calc R . .
C28 C -0.4129(5) 0.7634(5) 0.3908(2) 0.0361(12) Uani 1 1 d . . .
H28 H -0.5170 0.7755 0.3988 0.043 Uiso 1 1 calc R . .
C29 C -0.3156(5) 0.7102(5) 0.4411(2) 0.0322(12) Uani 1 1 d . . .
H29 H -0.3516 0.6854 0.4836 0.039 Uiso 1 1 calc R . .
C30 C -0.1644(5) 0.6934(4) 0.4289(2) 0.0276(11) Uani 1 1 d . . .
H30 H -0.0959 0.6572 0.4633 0.033 Uiso 1 1 calc R . .
C31 C 0.1435(4) 0.7839(4) 0.41684(19) 0.0190(10) Uani 1 1 d . . .
C32 C 0.1469(4) 0.9285(5) 0.41205(19) 0.0227(10) Uani 1 1 d . . .
H32 H 0.1169 0.9883 0.3728 0.027 Uiso 1 1 calc R . .
C33 C 0.1935(5) 0.9865(5) 0.4638(2) 0.0303(12) Uani 1 1 d . . .
H33 H 0.1955 1.0852 0.4596 0.036 Uiso 1 1 calc R . .
C34 C 0.2368(5) 0.9017(5) 0.5211(2) 0.0361(12) Uani 1 1 d . . .
H34 H 0.2688 0.9416 0.5564 0.043 Uiso 1 1 calc R . .
C35 C 0.2337(5) 0.7580(5) 0.5272(2) 0.0355(12) Uani 1 1 d . . .
H35 H 0.2630 0.6995 0.5669 0.043 Uiso 1 1 calc R . .
C36 C 0.1879(5) 0.6991(5) 0.4758(2) 0.0280(11) Uani 1 1 d . . .
H36 H 0.1865 0.6002 0.4804 0.034 Uiso 1 1 calc R . .
C37 C 0.1920(5) 0.5148(4) 0.35132(18) 0.0183(10) Uani 1 1 d . . .
C38 C 0.1271(5) 0.4142(5) 0.3341(2) 0.0284(11) Uani 1 1 d . . .
H38 H 0.0234 0.4484 0.3239 0.034 Uiso 1 1 calc R . .
C39 C 0.2118(6) 0.2641(5) 0.3317(2) 0.0380(13) Uani 1 1 d . . .
H39 H 0.1669 0.1964 0.3185 0.046 Uiso 1 1 calc R . .
C40 C 0.3594(6) 0.2134(5) 0.3482(2) 0.0352(13) Uani 1 1 d . . .
H40 H 0.4162 0.1099 0.3481 0.042 Uiso 1 1 calc R . .
C41 C 0.4263(5) 0.3121(5) 0.3649(2) 0.0387(13) Uani 1 1 d . . .
H41 H 0.5296 0.2772 0.3758 0.046 Uiso 1 1 calc R . .
C42 C 0.3429(5) 0.4616(5) 0.3657(2) 0.0311(12) Uani 1 1 d . . .
H42 H 0.3901 0.5295 0.3765 0.037 Uiso 1 1 calc R . .

loop_
_atom_site_aniso_label
_atom_site_aniso_U_11
_atom_site_aniso_U_22
_atom_site_aniso_U_33
_atom_site_aniso_U_23
_atom_site_aniso_U_13
_atom_site_aniso_U_12
Cu1 0.0192(3) 0.0199(3) 0.0185(3) -0.0014(2) -0.0004(2) -0.0076(2)
Cl1 0.0226(7) 0.0337(7) 0.0313(6) -0.0018(5) -0.0017(5) -0.0152(6)
P1 0.0192(7) 0.0193(6) 0.0187(6) -0.0033(5) 0.0002(5) -0.0076(5)
P2 0.0187(7) 0.0186(6) 0.0177(6) -0.0012(5) -0.0018(5) -0.0046(5)
B1 0.010(3) 0.022(3) 0.024(3) -0.002(2) -0.006(2) 0.007(2)
C1 0.015(3) 0.020(2) 0.022(2) -0.001(2) -0.0029(18) -0.004(2)
C2 0.022(3) 0.024(3) 0.021(2) 0.000(2) -0.0013(19) -0.006(2)
C3 0.030(3) 0.029(3) 0.035(3) -0.016(2) 0.004(2) -0.010(2)
C4 0.027(3) 0.023(3) 0.043(3) -0.002(2) 0.002(2) -0.013(2)
C5 0.026(3) 0.028(3) 0.026(3) 0.005(2) 0.001(2) -0.009(2)
C6 0.023(3) 0.022(3) 0.020(2) -0.004(2) -0.0017(19) -0.005(2)
C7 0.017(3) 0.014(2) 0.025(2) 0.0013(19) -0.0028(19) -0.007(2)
C8 0.025(3) 0.017(2) 0.022(2) 0.0010(19) -0.001(2) -0.012(2)
C9 0.021(3) 0.032(3) 0.027(3) -0.006(2) 0.000(2) -0.012(2)
C10 0.025(3) 0.039(3) 0.038(3) -0.002(2) -0.013(2) -0.019(2)
C11 0.028(3) 0.031(3) 0.030(3) -0.005(2) -0.012(2) -0.013(2)
C12 0.031(3) 0.021(3) 0.026(3) -0.005(2) -0.002(2) -0.006(2)
C13 0.018(3) 0.025(3) 0.015(2) 0.0008(19) -0.0032(18) -0.009(2)
C14 0.029(3) 0.024(3) 0.026(3) -0.004(2) 0.004(2) -0.005(2)
C15 0.041(3) 0.026(3) 0.042(3) 0.010(2) 0.006(2) -0.012(2)
C16 0.033(3) 0.044(3) 0.021(3) 0.009(2) 0.005(2) -0.015(3)
C17 0.034(3) 0.043(3) 0.015(2) -0.010(2) 0.008(2) -0.010(3)
C18 0.033(3) 0.029(3) 0.025(3) -0.002(2) 0.001(2) -0.014(2)
C19 0.025(3) 0.019(2) 0.015(2) -0.0037(19) 0.0062(19) -0.007(2)
C20 0.034(3) 0.027(3) 0.030(3) -0.005(2) -0.002(2) -0.015(2)
C21 0.051(4) 0.023(3) 0.032(3) -0.002(2) -0.004(2) -0.018(3)
C22 0.045(4) 0.023(3) 0.027(3) 0.001(2) 0.011(2) 0.001(3)
C23 0.026(3) 0.033(3) 0.026(3) 0.002(2) 0.007(2) -0.004(2)
C24 0.024(3) 0.022(3) 0.029(3) -0.002(2) 0.002(2) -0.010(2)
C25 0.017(3) 0.013(2) 0.026(2) -0.0053(19) -0.0003(19) -0.007(2)
C26 0.016(3) 0.015(2) 0.027(2) -0.005(2) 0.0033(19) -0.005(2)
C27 0.022(3) 0.035(3) 0.023(3) 0.005(2) -0.006(2) -0.005(2)
C28 0.024(3) 0.041(3) 0.041(3) -0.004(3) 0.007(2) -0.010(2)
C29 0.029(3) 0.035(3) 0.032(3) 0.000(2) 0.009(2) -0.012(2)
C30 0.028(3) 0.027(3) 0.024(3) 0.001(2) 0.000(2) -0.006(2)
C31 0.010(2) 0.020(3) 0.024(2) -0.003(2) 0.0039(18) -0.003(2)
C32 0.016(3) 0.030(3) 0.020(2) -0.002(2) -0.0016(18) -0.005(2)
C33 0.030(3) 0.039(3) 0.028(3) -0.013(2) 0.005(2) -0.018(2)
C34 0.040(3) 0.052(4) 0.022(3) -0.011(2) -0.004(2) -0.020(3)
C35 0.038(3) 0.051(3) 0.018(3) 0.002(2) -0.003(2) -0.016(3)
C36 0.031(3) 0.028(3) 0.024(3) -0.004(2) -0.004(2) -0.008(2)
C37 0.022(3) 0.016(2) 0.015(2) 0.0029(18) -0.0042(18) -0.004(2)
C38 0.024(3) 0.027(3) 0.036(3) 0.000(2) -0.002(2) -0.011(2)
C39 0.044(4) 0.024(3) 0.047(3) -0.003(2) 0.006(3) -0.014(3)
C40 0.044(4) 0.021(3) 0.029(3) 0.003(2) 0.000(2) 0.002(3)
C41 0.030(3) 0.039(3) 0.031(3) -0.006(2) -0.009(2) 0.011(3)
C42 0.028(3) 0.028(3) 0.035(3) -0.009(2) -0.003(2) -0.004(2)

loop_
_atom_type_symbol
_atom_type_description
_atom_type_scat_dispersion_real
_atom_type_scat_dispersion_imag
_atom_type_scat_source
C C 0.0033 0.0016 'International Tables Vol C Tables 4.2.6.8 and 6.1.1.4'
H H 0.0000 0.0000 'International Tables Vol C Tables 4.2.6.8 and 6.1.1.4'
B B 0.0013 0.0007 'International Tables Vol C Tables 4.2.6.8 and 6.1.1.4'
P P 0.1023 0.0942 'International Tables Vol C Tables 4.2.6.8 and 6.1.1.4'
Cl Cl 0.1484 0.1585 'International Tables Vol C Tables 4.2.6.8 and 6.1.1.4'
Cu Cu 0.3201 1.2651 'International Tables Vol C Tables 4.2.6.8 and 6.1.1.4'

loop_
_geom_angle_atom_site_label_1
_geom_angle_atom_site_label_2
_geom_angle_atom_site_label_3
_geom_angle
_geom_angle_site_symmetry_1
_geom_angle_site_symmetry_3
_geom_angle_publ_flag
Cl1 Cu1 P1 108.32(4) . . ?
Cl1 Cu1 P2 108.40(4) . . ?
P1 Cu1 P2 124.18(5) . . ?
Cl1 Cu1 C1 114.14(10) . . ?
P1 Cu1 C1 98.80(10) . . ?
P2 Cu1 C1 102.75(10) . . ?
Cl1 Cu1 B1 153.33(12) . . ?
P1 Cu1 B1 82.49(12) . . ?
P2 Cu1 B1 83.02(12) . . ?
C1 Cu1 B1 39.21(14) . . ?
C7 P1 C19 106.55(19) . . ?
C7 P1 C13 107.39(18) . . ?
C19 P1 C13 102.35(18) . . ?
C7 P1 Cu1 109.79(13) . . ?
C19 P1 Cu1 111.68(13) . . ?
C13 P1 Cu1 118.29(14) . . ?
C31 P2 C25 106.15(17) . . ?
C31 P2 C37 104.24(18) . . ?
C25 P2 C37 105.70(19) . . ?
C31 P2 Cu1 118.75(14) . . ?
C25 P2 Cu1 109.10(14) . . ?
C37 P2 Cu1 112.00(13) . . ?
C8 B1 C1 117.4(4) . . ?
C8 B1 C26 120.8(4) . . ?
C1 B1 C26 117.8(3) . . ?
C8 B1 Cu1 109.2(3) . . ?
C1 B1 Cu1 69.3(2) . . ?
C26 B1 Cu1 108.4(3) . . ?
C6 C1 C2 116.2(4) . . ?
C6 C1 B1 122.3(4) . . ?
C2 C1 B1 121.4(4) . . ?
C6 C1 Cu1 103.6(3) . . ?
C2 C1 Cu1 98.8(2) . . ?
B1 C1 Cu1 71.5(2) . . ?
C3 C2 C1 121.6(4) . . ?
C4 C3 C2 120.3(4) . . ?
C5 C4 C3 119.3(4) . . ?
C4 C5 C6 120.2(4) . . ?
C5 C6 C1 122.4(4) . . ?
C12 C7 C8 121.4(4) . . ?
C12 C7 P1 123.5(3) . . ?
C8 C7 P1 115.0(3) . . ?
C9 C8 C7 116.6(4) . . ?
C9 C8 B1 120.6(4) . . ?
C7 C8 B1 122.4(4) . . ?
C10 C9 C8 122.0(4) . . ?
C9 C10 C11 120.3(4) . . ?
C12 C11 C10 119.6(4) . . ?
C11 C12 C7 120.1(4) . . ?
C14 C13 C18 118.8(4) . . ?
C14 C13 P1 118.2(3) . . ?
C18 C13 P1 122.9(3) . . ?
C15 C14 C13 120.0(4) . . ?
C16 C15 C14 120.6(4) . . ?
C15 C16 C17 120.2(4) . . ?
C16 C17 C18 119.6(4) . . ?
C17 C18 C13 120.6(4) . . ?
C24 C19 C20 119.6(4) . . ?
C24 C19 P1 116.8(3) . . ?
C20 C19 P1 123.6(3) . . ?
C19 C20 C21 120.6(4) . . ?
C22 C21 C20 119.5(4) . . ?
C21 C22 C23 120.6(4) . . ?
C24 C23 C22 119.9(4) . . ?
C19 C24 C23 119.8(4) . . ?
C30 C25 C26 121.5(4) . . ?
C30 C25 P2 123.0(3) . . ?
C26 C25 P2 115.5(3) . . ?
C27 C26 C25 116.4(4) . . ?
C27 C26 B1 120.3(4) . . ?
C25 C26 B1 123.2(4) . . ?
C28 C27 C26 121.5(4) . . ?
C29 C28 C27 121.2(5) . . ?
C28 C29 C30 118.9(4) . . ?
C29 C30 C25 120.5(4) . . ?
C32 C31 C36 117.9(4) . . ?
C32 C31 P2 119.0(3) . . ?
C36 C31 P2 123.1(3) . . ?
C33 C32 C31 121.0(4) . . ?
C34 C33 C32 120.2(4) . . ?
C33 C34 C35 119.9(4) . . ?
C34 C35 C36 120.3(4) . . ?
C35 C36 C31 120.7(4) . . ?
C42 C37 C38 118.2(4) . . ?
C42 C37 P2 121.4(3) . . ?
C38 C37 P2 120.1(3) . . ?
C37 C38 C39 120.6(4) . . ?
C40 C39 C38 120.2(4) . . ?
C39 C40 C41 120.0(4) . . ?
C42 C41 C40 119.7(4) . . ?
C41 C42 C37 121.3(4) . . ?

loop_
_geom_bond_atom_site_label_1
_geom_bond_atom_site_label_2
_geom_bond_distance
_geom_bond_site_symmetry_2
_geom_bond_publ_flag
Cu1 Cl1 2.2297(12) . ?
Cu1 P1 2.2406(11) . ?
Cu1 P2 2.2439(12) . ?
Cu1 C1 2.364(4) . ?
Cu1 B1 2.396(5) . ?
P1 C7 1.810(4) . ?
P1 C19 1.827(4) . ?
P1 C13 1.831(4) . ?
P2 C31 1.811(4) . ?
P2 C25 1.815(4) . ?
P2 C37 1.822(4) . ?
B1 C8 1.597(6) . ?
B1 C1 1.597(6) . ?
B1 C26 1.598(6) . ?
C1 C6 1.401(5) . ?
C1 C2 1.405(5) . ?
C2 C3 1.389(5) . ?
C3 C4 1.388(5) . ?
C4 C5 1.376(5) . ?
C5 C6 1.383(5) . ?
C7 C12 1.401(5) . ?
C7 C8 1.408(5) . ?
C8 C9 1.400(5) . ?
C9 C10 1.384(5) . ?
C10 C11 1.388(6) . ?
C11 C12 1.377(5) . ?
C13 C14 1.387(5) . ?
C13 C18 1.392(5) . ?
C14 C15 1.384(5) . ?
C15 C16 1.369(5) . ?
C16 C17 1.378(6) . ?
C17 C18 1.385(5) . ?
C19 C24 1.383(5) . ?
C19 C20 1.384(5) . ?
C20 C21 1.391(5) . ?
C21 C22 1.363(6) . ?
C22 C23 1.388(6) . ?
C23 C24 1.386(5) . ?
C25 C30 1.393(5) . ?
C25 C26 1.405(5) . ?
C26 C27 1.404(5) . ?
C27 C28 1.384(5) . ?
C28 C29 1.372(6) . ?
C29 C30 1.383(6) . ?
C31 C32 1.393(5) . ?
C31 C36 1.404(5) . ?
C32 C33 1.389(5) . ?
C33 C34 1.374(6) . ?
C34 C35 1.384(6) . ?
C35 C36 1.385(5) . ?
C37 C42 1.380(5) . ?
C37 C38 1.382(5) . ?
C38 C39 1.385(5) . ?
C39 C40 1.363(6) . ?
C40 C41 1.377(6) . ?
C41 C42 1.376(5) . ?
